data_4075478
loop_
_publ_author_name
'Nakazawa, Hiroshi'
'Ohba, Masaharu'
'Itazaki, Masumi'

_publ_section_title
;
 Synthesis and Reactivity of a Phosphite&#x2212;Boryl Complex of
 Molybdenum:&#x00A0; Formation of (\h5-C5Me5)Mo(CO)3(BH2&#x00B7;phosphite)
 and Its Mo&#x2212;B, B&#x2212;P, and B&#x2212;H Bond Reactions
;
_journal_issue 12
_journal_name_full Organometallics
_journal_page_first 2903
_journal_paper_doi 10.1021/om0603159
_journal_volume 25
_journal_year 2006
_chemical_formula_moiety 'C17 H29 Mo N2 O3 P'
_chemical_formula_sum 'C17 H29 Mo N2 O3 P'
_chemical_formula_weight 436.33
_space_group_IT_number 2
_symmetry_cell_setting triclinic
_symmetry_space_group_name_Hall '-P 1'
_symmetry_space_group_name_H-M 'P -1'
_audit_creation_method SHELXL-97
_cell_angle_alpha 90.660(4)
_cell_angle_beta 101.191(7)
_cell_angle_gamma 111.629(9)
_cell_formula_units_Z 2
_cell_length_a 8.829(4)
_cell_length_b 8.886(4)
_cell_length_c 13.847(5)
_cell_measurement_reflns_used 4899
_cell_measurement_temperature 203(2)
_cell_measurement_theta_max 27.4835
_cell_measurement_theta_min 4.1588
_cell_volume 986.5(7)
_computing_cell_refinement CRYSTALCLEAR
_computing_data_collection CRYSTALCLEAR
_computing_structure_refinement 'SHELXL-97 (Sheldrick, 1997)'
_computing_structure_solution 'SHELXS-97 (Sheldrick, 1990)'
_diffrn_detector_area_resol_mean 14.6199
_diffrn_measured_fraction_theta_full 0.961
_diffrn_measured_fraction_theta_max 0.961
_diffrn_measurement_device_type 'Rigaku/MSC Mercury CCD'
_diffrn_measurement_method \w
_diffrn_radiation_type MoK\a
_diffrn_radiation_wavelength 0.71070
_diffrn_reflns_av_R_equivalents 0.0216
_diffrn_reflns_limit_h_max 11
_diffrn_reflns_limit_h_min -10
_diffrn_reflns_limit_k_max 9
_diffrn_reflns_limit_k_min -11
_diffrn_reflns_limit_l_max 17
_diffrn_reflns_limit_l_min -17
_diffrn_reflns_number 9427
_diffrn_reflns_theta_full 27.47
_diffrn_reflns_theta_max 27.47
_diffrn_reflns_theta_min 4.16
_exptl_absorpt_coefficient_mu 0.762
_exptl_absorpt_correction_T_max 0.9415
_exptl_absorpt_correction_T_min 0.8036
_exptl_absorpt_correction_type multi-scan
_exptl_crystal_colour Yellow
_exptl_crystal_density_diffrn 1.469
_exptl_crystal_density_method 'not measured'
_exptl_crystal_description Prism
_exptl_crystal_F_000 452
_exptl_crystal_size_max 0.30
_exptl_crystal_size_mid 0.17
_exptl_crystal_size_min 0.08
_refine_diff_density_max 1.282
_refine_diff_density_min -0.815
_refine_diff_density_rms 0.111
_refine_ls_extinction_method none
_refine_ls_goodness_of_fit_ref 1.169
_refine_ls_hydrogen_treatment constr
_refine_ls_matrix_type full
_refine_ls_number_parameters 238
_refine_ls_number_reflns 4349
_refine_ls_number_restraints 0
_refine_ls_restrained_S_all 1.169
_refine_ls_R_factor_all 0.0497
_refine_ls_R_factor_gt 0.0478
_refine_ls_shift/su_max 0.000
_refine_ls_shift/su_mean 0.000
_refine_ls_structure_factor_coef Fsqd
_refine_ls_weighting_details 'calc w=1/[\s^2^(Fo^2^)+(0.0000P)^2^+6.0000P] where P=(Fo^2^+2Fc^2^)/3'
_refine_ls_weighting_scheme calc
_refine_ls_wR_factor_gt 0.1214
_refine_ls_wR_factor_ref 0.1223
_reflns_number_gt 4211
_reflns_number_total 4349
_reflns_threshold_expression >2sigma(I)
_cod_data_source_file om0603159si20060415_125112.cif
_cod_data_source_block 5
_cod_depositor_comments
;
The following automatic conversions were performed:

'_exptl_absorpt_correction_type' value 'Multi-scan' changed to
'multi-scan' according to
/home/saulius/struct/CIF-dictionaries/cif_core.dic dictionary named
'cif_core.dic' version 2.4.1 from 2010-06-29.

Automatic conversion script
Id: cif_fix_values 1715 2011-07-08 13:25:40Z adriana 
;
_cod_original_cell_volume 986.6(6)
_cod_original_sg_symbol_H-M P-1
_cod_database_code 4075478

loop_
_symmetry_equiv_pos_as_xyz
'x, y, z'
'-x, -y, -z'

loop_
_atom_site_label
_atom_site_type_symbol
_atom_site_fract_x
_atom_site_fract_y
_atom_site_fract_z
_atom_site_U_iso_or_equiv
_atom_site_adp_type
_atom_site_occupancy
_atom_site_symmetry_multiplicity
_atom_site_calc_flag
_atom_site_refinement_flags
_atom_site_disorder_assembly
_atom_site_disorder_group
Mo1 Mo 0.28671(5) 0.47628(4) 0.26640(3) 0.01981(12) Uani 1 1 d . A .
P1 P 0.12340(14) 0.19913(13) 0.27579(9) 0.0262(3) Uani 1 1 d . . .
N1 N 0.2190(6) 0.0742(5) 0.3178(3) 0.0332(9) Uani 1 1 d . A .
N2 N 0.0227(6) 0.0753(5) 0.1722(4) 0.0490(14) Uani 1 1 d . A .
O1 O 0.2709(6) 0.6852(5) 0.4428(3) 0.0482(10) Uani 1 1 d . A .
O2 O -0.0541(5) 0.5059(5) 0.1836(3) 0.0500(10) Uani 1 1 d . A .
O4 O 0.021(2) 0.1605(13) 0.3721(18) 0.040(6) Uani 0.39(3) 1 d P A 1
O3 O -0.0451(13) 0.1624(9) 0.3155(10) 0.038(3) Uani 0.61(3) 1 d P A 2
C1 C 0.4875(6) 0.4201(6) 0.1973(4) 0.0297(10) Uani 1 1 d . . .
C2 C 0.5743(6) 0.5563(6) 0.2695(3) 0.0291(10) Uani 1 1 d . A .
C3 C 0.5259(6) 0.6875(6) 0.2393(4) 0.0318(10) Uani 1 1 d . . .
C4 C 0.4097(6) 0.6326(6) 0.1470(4) 0.0326(10) Uani 1 1 d . A .
C5 C 0.3840(6) 0.4683(6) 0.1207(3) 0.0304(10) Uani 1 1 d . A .
C6 C 0.5170(8) 0.2638(7) 0.1937(6) 0.0509(16) Uani 1 1 d . A .
H6A H 0.5436 0.2348 0.2604 0.076 Uiso 1 1 calc R . .
H6B H 0.6091 0.2780 0.1616 0.076 Uiso 1 1 calc R . .
H6C H 0.4172 0.1779 0.1567 0.076 Uiso 1 1 calc R . .
C7 C 0.7058(7) 0.5643(9) 0.3587(4) 0.0523(16) Uani 1 1 d . . .
H7A H 0.8144 0.6046 0.3416 0.078 Uiso 1 1 calc R A .
H7B H 0.6831 0.4566 0.3810 0.078 Uiso 1 1 calc R . .
H7C H 0.7048 0.6370 0.4112 0.078 Uiso 1 1 calc R . .
C8 C 0.5980(9) 0.8568(7) 0.2894(5) 0.0564(18) Uani 1 1 d . A .
H8A H 0.6978 0.9199 0.2665 0.085 Uiso 1 1 calc R . .
H8B H 0.6259 0.8528 0.3604 0.085 Uiso 1 1 calc R . .
H8C H 0.5168 0.9073 0.2738 0.085 Uiso 1 1 calc R . .
C9 C 0.3378(10) 0.7365(9) 0.0822(5) 0.0607(18) Uani 1 1 d . . .
H9A H 0.2258 0.6704 0.0469 0.091 Uiso 1 1 calc R A .
H9B H 0.4072 0.7817 0.0351 0.091 Uiso 1 1 calc R . .
H9C H 0.3345 0.8242 0.1231 0.091 Uiso 1 1 calc R . .
C10 C 0.2851(8) 0.3694(9) 0.0251(4) 0.0535(16) Uani 1 1 d . . .
H10A H 0.3589 0.3765 -0.0197 0.080 Uiso 1 1 calc R A .
H10B H 0.2009 0.4108 -0.0044 0.080 Uiso 1 1 calc R . .
H10C H 0.2314 0.2568 0.0375 0.080 Uiso 1 1 calc R . .
C11 C 0.2733(6) 0.6058(5) 0.3769(4) 0.0293(10) Uani 1 1 d . . .
C12 C 0.0701(6) 0.4899(5) 0.2144(4) 0.0302(10) Uani 1 1 d . . .
C13 C 0.1214(7) -0.0941(6) 0.2788(4) 0.0389(12) Uani 1 1 d . . .
H13A H 0.0594 -0.1535 0.3271 0.047 Uiso 1 1 calc R A .
H13B H 0.1948 -0.1477 0.2647 0.047 Uiso 1 1 calc R . .
C14 C 0.0018(7) -0.0916(6) 0.1848(4) 0.0340(11) Uani 1 1 d . A .
H14A H 0.0259 -0.1389 0.1282 0.041 Uiso 1 1 calc R . .
H14B H -0.1133 -0.1556 0.1896 0.041 Uiso 1 1 calc R . .
C15 C 0.3307(8) 0.0997(7) 0.4119(4) 0.0458(14) Uani 1 1 d . . .
H15A H 0.4051 0.0430 0.4092 0.069 Uiso 1 1 calc R A .
H15B H 0.2671 0.0583 0.4622 0.069 Uiso 1 1 calc R . .
H15C H 0.3955 0.2151 0.4280 0.069 Uiso 1 1 calc R . .
C16 C -0.1013(7) 0.1044(7) 0.0985(4) 0.0425(13) Uani 1 1 d . . .
H16A H -0.2064 0.0688 0.1199 0.064 Uiso 1 1 calc R A .
H16B H -0.1160 0.0443 0.0363 0.064 Uiso 1 1 calc R . .
H16C H -0.0649 0.2196 0.0900 0.064 Uiso 1 1 calc R . .
C17 C -0.0574(8) 0.2464(8) 0.4010(5) 0.0533(16) Uani 1 1 d . . .
H17D H -0.1031 0.2010 0.4572 0.080 Uiso 0.39(3) 1 calc PR A 1
H17E H -0.1472 0.2442 0.3473 0.080 Uiso 0.39(3) 1 calc PR A 1
H17F H 0.0201 0.3577 0.4198 0.080 Uiso 0.39(3) 1 calc PR A 1
H17A H -0.1710 0.2011 0.4106 0.080 Uiso 0.61(3) 1 calc PR A 2
H17B H -0.0271 0.3609 0.3914 0.080 Uiso 0.61(3) 1 calc PR A 2
H17C H 0.0176 0.2338 0.4587 0.080 Uiso 0.61(3) 1 calc PR A 2
H1 H 0.356(10) 0.413(9) 0.375(6) 0.08(2) Uiso 1 1 d . . .

loop_
_atom_site_aniso_label
_atom_site_aniso_U_11
_atom_site_aniso_U_22
_atom_site_aniso_U_33
_atom_site_aniso_U_23
_atom_site_aniso_U_13
_atom_site_aniso_U_12
Mo1 0.02056(19) 0.01686(18) 0.02083(18) 0.00070(12) 0.00508(13) 0.00544(13)
P1 0.0223(5) 0.0177(5) 0.0378(6) -0.0008(4) 0.0100(5) 0.0050(4)
N1 0.043(2) 0.0198(18) 0.030(2) 0.0035(15) 0.0004(18) 0.0073(17)
N2 0.049(3) 0.020(2) 0.060(3) -0.0082(19) -0.026(2) 0.0111(19)
O1 0.076(3) 0.043(2) 0.036(2) -0.0038(17) 0.017(2) 0.031(2)
O2 0.036(2) 0.047(2) 0.070(3) 0.007(2) 0.002(2) 0.0238(19)
O4 0.039(8) 0.029(5) 0.063(13) 0.015(5) 0.034(9) 0.013(5)
O3 0.030(4) 0.033(3) 0.045(6) -0.004(3) 0.018(4) 0.000(3)
C1 0.029(2) 0.030(2) 0.035(2) 0.0078(19) 0.0154(19) 0.0112(19)
C2 0.022(2) 0.037(2) 0.024(2) 0.0048(18) 0.0081(17) 0.0053(19)
C3 0.027(2) 0.024(2) 0.038(3) 0.0042(19) 0.013(2) -0.0015(18)
C4 0.038(3) 0.036(3) 0.027(2) 0.0133(19) 0.013(2) 0.014(2)
C5 0.029(2) 0.035(2) 0.022(2) -0.0021(18) 0.0105(18) 0.0042(19)
C6 0.052(4) 0.038(3) 0.080(5) 0.010(3) 0.036(3) 0.025(3)
C7 0.030(3) 0.081(5) 0.040(3) 0.010(3) 0.002(2) 0.016(3)
C8 0.064(4) 0.025(3) 0.062(4) -0.011(3) 0.028(3) -0.011(3)
C9 0.077(5) 0.071(5) 0.054(4) 0.036(3) 0.026(4) 0.045(4)
C10 0.049(3) 0.068(4) 0.030(3) -0.014(3) 0.009(3) 0.006(3)
C11 0.034(2) 0.023(2) 0.030(2) 0.0033(18) 0.0074(19) 0.0098(19)
C12 0.031(2) 0.021(2) 0.037(3) -0.0004(18) 0.005(2) 0.0083(18)
C13 0.048(3) 0.023(2) 0.043(3) -0.001(2) 0.002(2) 0.013(2)
C14 0.038(3) 0.023(2) 0.035(3) -0.0040(19) 0.002(2) 0.007(2)
C15 0.056(4) 0.038(3) 0.035(3) 0.001(2) -0.011(2) 0.018(3)
C16 0.039(3) 0.037(3) 0.042(3) 0.001(2) -0.009(2) 0.012(2)
C17 0.047(3) 0.053(4) 0.055(4) -0.006(3) 0.030(3) 0.003(3)

loop_
_atom_type_symbol
_atom_type_description
_atom_type_scat_dispersion_real
_atom_type_scat_dispersion_imag
_atom_type_scat_source
C C 0.0033 0.0016 'International Tables Vol C Tables 4.2.6.8 and 6.1.1.4'
H H 0.0000 0.0000 'International Tables Vol C Tables 4.2.6.8 and 6.1.1.4'
N N 0.0061 0.0033 'International Tables Vol C Tables 4.2.6.8 and 6.1.1.4'
O O 0.0106 0.0060 'International Tables Vol C Tables 4.2.6.8 and 6.1.1.4'
P P 0.1023 0.0942 'International Tables Vol C Tables 4.2.6.8 and 6.1.1.4'
Mo Mo -1.6832 0.6857 'International Tables Vol C Tables 4.2.6.8 and 6.1.1.4'

loop_
_geom_angle_atom_site_label_1
_geom_angle_atom_site_label_2
_geom_angle_atom_site_label_3
_geom_angle
C11 Mo1 C12 80.4(2)
C11 Mo1 C4 113.51(19)
C12 Mo1 C4 92.92(19)
C11 Mo1 C3 91.77(19)
C12 Mo1 C3 117.73(19)
C4 Mo1 C3 35.39(18)
C11 Mo1 C5 148.45(18)
C12 Mo1 C5 101.44(19)
C4 Mo1 C5 35.32(17)
C3 Mo1 C5 59.18(17)
C11 Mo1 C2 105.46(19)
C12 Mo1 C2 150.83(19)
C4 Mo1 C2 58.30(17)
C3 Mo1 C2 35.17(17)
C5 Mo1 C2 58.66(16)
C11 Mo1 C1 140.16(19)
C12 Mo1 C1 135.47(19)
C4 Mo1 C1 58.69(17)
C3 Mo1 C1 59.00(17)
C5 Mo1 C1 35.48(17)
C2 Mo1 C1 35.16(16)
C11 Mo1 P1 108.75(14)
C12 Mo1 P1 83.57(14)
C4 Mo1 P1 136.34(13)
C3 Mo1 P1 153.16(13)
C5 Mo1 P1 102.72(12)
C2 Mo1 P1 119.69(13)
C1 Mo1 P1 94.55(12)
C11 Mo1 H1 70(3)
C12 Mo1 H1 130(3)
C4 Mo1 H1 136(3)
C3 Mo1 H1 103(3)
C5 Mo1 H1 125(3)
C2 Mo1 H1 78(3)
C1 Mo1 H1 90(3)
P1 Mo1 H1 69(3)
O3 P1 N1 111.7(5)
O3 P1 N2 92.9(4)
N1 P1 N2 91.2(2)
N1 P1 O4 89.4(6)
N2 P1 O4 115.0(7)
O3 P1 Mo1 116.5(3)
N1 P1 Mo1 119.09(16)
N2 P1 Mo1 120.15(19)
O4 P1 Mo1 115.4(4)
C15 N1 C13 116.5(4)
C15 N1 P1 124.7(4)
C13 N1 P1 112.2(3)
C14 N2 C16 117.4(4)
C14 N2 P1 112.9(4)
C16 N2 P1 122.6(4)
C17 O4 P1 125.3(11)
C17 O3 P1 124.9(7)
C2 C1 C5 107.3(4)
C2 C1 C6 126.6(5)
C5 C1 C6 125.6(5)
C2 C1 Mo1 72.2(3)
C5 C1 Mo1 71.6(3)
C6 C1 Mo1 128.3(3)
C3 C2 C1 109.1(4)
C3 C2 C7 125.3(5)
C1 C2 C7 125.5(5)
C3 C2 Mo1 72.0(3)
C1 C2 Mo1 72.6(3)
C7 C2 Mo1 125.3(3)
C2 C3 C4 107.0(4)
C2 C3 C8 126.3(5)
C4 C3 C8 126.4(5)
C2 C3 Mo1 72.9(3)
C4 C3 Mo1 71.9(3)
C8 C3 Mo1 125.6(4)
C5 C4 C3 109.1(4)
C5 C4 C9 125.1(5)
C3 C4 C9 125.5(5)
C5 C4 Mo1 72.7(3)
C3 C4 Mo1 72.7(3)
C9 C4 Mo1 125.4(4)
C4 C5 C1 107.5(4)
C4 C5 C10 126.6(5)
C1 C5 C10 125.4(5)
C4 C5 Mo1 71.9(3)
C1 C5 Mo1 72.9(3)
C10 C5 Mo1 126.5(4)
C1 C6 H6A 109.5
C1 C6 H6B 109.5
H6A C6 H6B 109.5
C1 C6 H6C 109.5
H6A C6 H6C 109.5
H6B C6 H6C 109.5
C2 C7 H7A 109.5
C2 C7 H7B 109.5
H7A C7 H7B 109.5
C2 C7 H7C 109.5
H7A C7 H7C 109.5
H7B C7 H7C 109.5
C3 C8 H8A 109.5
C3 C8 H8B 109.5
H8A C8 H8B 109.5
C3 C8 H8C 109.5
H8A C8 H8C 109.5
H8B C8 H8C 109.5
C4 C9 H9A 109.5
C4 C9 H9B 109.5
H9A C9 H9B 109.5
C4 C9 H9C 109.5
H9A C9 H9C 109.5
H9B C9 H9C 109.5
C5 C10 H10A 109.5
C5 C10 H10B 109.5
H10A C10 H10B 109.5
C5 C10 H10C 109.5
H10A C10 H10C 109.5
H10B C10 H10C 109.5
O1 C11 Mo1 177.8(5)
O2 C12 Mo1 176.7(4)
N1 C13 C14 107.3(4)
N1 C13 H13A 110.3
C14 C13 H13A 110.3
N1 C13 H13B 110.3
C14 C13 H13B 110.3
H13A C13 H13B 108.5
N2 C14 C13 108.0(4)
N2 C14 H14A 110.1
C13 C14 H14A 110.1
N2 C14 H14B 110.1
C13 C14 H14B 110.1
H14A C14 H14B 108.4
N1 C15 H15A 109.5
N1 C15 H15B 109.5
H15A C15 H15B 109.5
N1 C15 H15C 109.5
H15A C15 H15C 109.5
H15B C15 H15C 109.5
N2 C16 H16A 109.5
N2 C16 H16B 109.5
H16A C16 H16B 109.5
N2 C16 H16C 109.5
H16A C16 H16C 109.5
H16B C16 H16C 109.5
O4 C17 H17D 109.5
O3 C17 H17D 128.5
O4 C17 H17E 109.5
O3 C17 H17E 72.6
H17D C17 H17E 109.5
O4 C17 H17F 109.5
O3 C17 H17F 118.2
H17D C17 H17F 109.5
H17E C17 H17F 109.5
O4 C17 H17A 124.3
O3 C17 H17A 109.5
H17D C17 H17A 48.2
H17E C17 H17A 61.3
H17F C17 H17A 125.7
O4 C17 H17B 122.6
O3 C17 H17B 109.5
H17D C17 H17B 121.4
H17E C17 H17B 78.1
H17A C17 H17B 109.5
O4 C17 H17C 72.2
O3 C17 H17C 109.5
H17D C17 H17C 61.5
H17E C17 H17C 170.2
H17F C17 H17C 78.4
H17A C17 H17C 109.5
H17B C17 H17C 109.5

loop_
_geom_bond_atom_site_label_1
_geom_bond_atom_site_label_2
_geom_bond_distance
Mo1 C11 1.952(5)
Mo1 C12 1.957(5)
Mo1 C4 2.341(5)
Mo1 C3 2.351(4)
Mo1 C5 2.351(4)
Mo1 C2 2.363(5)
Mo1 C1 2.368(5)
Mo1 P1 2.3715(14)
Mo1 H1 1.69(8)
P1 O3 1.608(7)
P1 N1 1.672(4)
P1 N2 1.675(5)
P1 O4 1.724(13)
N1 C15 1.432(6)
N1 C13 1.457(6)
N2 C14 1.443(6)
N2 C16 1.445(7)
O1 C11 1.155(6)
O2 C12 1.157(6)
O4 C17 1.305(11)
O3 C17 1.434(10)
C1 C2 1.429(7)
C1 C5 1.438(7)
C1 C6 1.506(7)
C2 C3 1.424(7)
C2 C7 1.503(7)
C3 C4 1.426(7)
C3 C8 1.499(7)
C4 C5 1.424(7)
C4 C9 1.513(7)
C5 C10 1.499(7)
C6 H6A 0.9700
C6 H6B 0.9700
C6 H6C 0.9700
C7 H7A 0.9700
C7 H7B 0.9700
C7 H7C 0.9700
C8 H8A 0.9700
C8 H8B 0.9700
C8 H8C 0.9700
C9 H9A 0.9700
C9 H9B 0.9700
C9 H9C 0.9700
C10 H10A 0.9700
C10 H10B 0.9700
C10 H10C 0.9700
C13 C14 1.514(7)
C13 H13A 0.9800
C13 H13B 0.9800
C14 H14A 0.9800
C14 H14B 0.9800
C15 H15A 0.9700
C15 H15B 0.9700
C15 H15C 0.9700
C16 H16A 0.9700
C16 H16B 0.9700
C16 H16C 0.9700
C17 H17D 0.9700
C17 H17E 0.9700
C17 H17F 0.9700
C17 H17A 0.9700
C17 H17B 0.9700
C17 H17C 0.9700

loop_
_geom_torsion_atom_site_label_1
_geom_torsion_atom_site_label_2
_geom_torsion_atom_site_label_3
_geom_torsion_atom_site_label_4
_geom_torsion
C11 Mo1 P1 O3 35.6(6)
C12 Mo1 P1 O3 -42.0(6)
C4 Mo1 P1 O3 -129.4(6)
C3 Mo1 P1 O3 173.5(7)
C5 Mo1 P1 O3 -142.3(6)
C2 Mo1 P1 O3 156.7(6)
C1 Mo1 P1 O3 -177.2(6)
C11 Mo1 P1 N1 -103.0(2)
C12 Mo1 P1 N1 179.5(2)
C4 Mo1 P1 N1 92.0(3)
C3 Mo1 P1 N1 35.0(4)
C5 Mo1 P1 N1 79.1(2)
C2 Mo1 P1 N1 18.2(2)
C1 Mo1 P1 N1 44.2(2)
C11 Mo1 P1 N2 146.4(3)
C12 Mo1 P1 N2 68.8(3)
C4 Mo1 P1 N2 -18.6(3)
C3 Mo1 P1 N2 -75.7(4)
C5 Mo1 P1 N2 -31.5(3)
C2 Mo1 P1 N2 -92.5(3)
C1 Mo1 P1 N2 -66.4(2)
C11 Mo1 P1 O4 1.5(9)
C12 Mo1 P1 O4 -76.0(9)
C4 Mo1 P1 O4 -163.5(9)
C3 Mo1 P1 O4 139.5(9)
C5 Mo1 P1 O4 -176.3(9)
C2 Mo1 P1 O4 122.7(9)
C1 Mo1 P1 O4 148.7(9)
O3 P1 N1 C15 -84.3(6)
N2 P1 N1 C15 -177.9(5)
O4 P1 N1 C15 -62.9(8)
Mo1 P1 N1 C15 56.2(5)
O3 P1 N1 C13 66.0(6)
N2 P1 N1 C13 -27.6(4)
O4 P1 N1 C13 87.4(8)
Mo1 P1 N1 C13 -153.5(3)
O3 P1 N2 C14 -86.1(6)
N1 P1 N2 C14 25.7(4)
O4 P1 N2 C14 -64.2(8)
Mo1 P1 N2 C14 150.8(3)
O3 P1 N2 C16 63.5(7)
N1 P1 N2 C16 175.2(5)
O4 P1 N2 C16 85.3(8)
Mo1 P1 N2 C16 -59.7(6)
O3 P1 O4 C17 -57.2(15)
N1 P1 O4 C17 164.6(19)
N2 P1 O4 C17 -104.3(17)
Mo1 P1 O4 C17 42(2)
N1 P1 O3 C17 95.4(11)
N2 P1 O3 C17 -172.1(11)
O4 P1 O3 C17 49.5(10)
Mo1 P1 O3 C17 -46.1(14)
C11 Mo1 C1 C2 -11.8(4)
C12 Mo1 C1 C2 136.0(3)
C4 Mo1 C1 C2 78.2(3)
C3 Mo1 C1 C2 36.6(3)
C5 Mo1 C1 C2 115.8(4)
P1 Mo1 C1 C2 -138.6(3)
C11 Mo1 C1 C5 -127.6(3)
C12 Mo1 C1 C5 20.2(4)
C4 Mo1 C1 C5 -37.6(3)
C3 Mo1 C1 C5 -79.2(3)
C2 Mo1 C1 C5 -115.8(4)
P1 Mo1 C1 C5 105.6(3)
C11 Mo1 C1 C6 111.1(5)
C12 Mo1 C1 C6 -101.1(5)
C4 Mo1 C1 C6 -158.9(6)
C3 Mo1 C1 C6 159.5(6)
C5 Mo1 C1 C6 -121.2(6)
C2 Mo1 C1 C6 122.9(6)
P1 Mo1 C1 C6 -15.6(5)
C5 C1 C2 C3 0.3(5)
C6 C1 C2 C3 171.9(5)
Mo1 C1 C2 C3 -63.2(3)
C5 C1 C2 C7 -175.1(5)
C6 C1 C2 C7 -3.5(8)
Mo1 C1 C2 C7 121.4(5)
C5 C1 C2 Mo1 63.5(3)
C6 C1 C2 Mo1 -124.9(5)
C11 Mo1 C2 C3 -70.3(3)
C12 Mo1 C2 C3 27.7(5)
C4 Mo1 C2 C3 38.1(3)
C5 Mo1 C2 C3 79.8(3)
C1 Mo1 C2 C3 117.5(4)
P1 Mo1 C2 C3 166.9(2)
C11 Mo1 C2 C1 172.2(3)
C12 Mo1 C2 C1 -89.8(4)
C4 Mo1 C2 C1 -79.4(3)
C3 Mo1 C2 C1 -117.5(4)
C5 Mo1 C2 C1 -37.7(3)
P1 Mo1 C2 C1 49.4(3)
C11 Mo1 C2 C7 50.6(5)
C12 Mo1 C2 C7 148.6(5)
C4 Mo1 C2 C7 159.0(6)
C3 Mo1 C2 C7 120.9(6)
C5 Mo1 C2 C7 -159.3(6)
C1 Mo1 C2 C7 -121.6(6)
P1 Mo1 C2 C7 -72.2(5)
C1 C2 C3 C4 -0.7(5)
C7 C2 C3 C4 174.7(5)
Mo1 C2 C3 C4 -64.3(3)
C1 C2 C3 C8 -174.5(5)
C7 C2 C3 C8 0.9(8)
Mo1 C2 C3 C8 121.9(5)
C1 C2 C3 Mo1 63.6(3)
C7 C2 C3 Mo1 -121.0(5)
C11 Mo1 C3 C2 114.8(3)
C12 Mo1 C3 C2 -165.2(3)
C4 Mo1 C3 C2 -115.0(4)
C5 Mo1 C3 C2 -78.2(3)
C1 Mo1 C3 C2 -36.6(3)
P1 Mo1 C3 C2 -25.9(5)
C11 Mo1 C3 C4 -130.2(3)
C12 Mo1 C3 C4 -50.2(4)
C5 Mo1 C3 C4 36.8(3)
C2 Mo1 C3 C4 115.0(4)
C1 Mo1 C3 C4 78.4(3)
P1 Mo1 C3 C4 89.1(4)
C11 Mo1 C3 C8 -7.9(5)
C12 Mo1 C3 C8 72.1(6)
C4 Mo1 C3 C8 122.3(6)
C5 Mo1 C3 C8 159.1(6)
C2 Mo1 C3 C8 -122.7(6)
C1 Mo1 C3 C8 -159.3(6)
P1 Mo1 C3 C8 -148.6(4)
C2 C3 C4 C5 0.9(5)
C8 C3 C4 C5 174.6(5)
Mo1 C3 C4 C5 -64.1(3)
C2 C3 C4 C9 -173.6(5)
C8 C3 C4 C9 0.2(8)
Mo1 C3 C4 C9 121.5(5)
C2 C3 C4 Mo1 64.9(3)
C8 C3 C4 Mo1 -121.3(5)
C11 Mo1 C4 C5 173.5(3)
C12 Mo1 C4 C5 -105.8(3)
C3 Mo1 C4 C5 117.2(4)
C2 Mo1 C4 C5 79.3(3)
C1 Mo1 C4 C5 37.8(3)
P1 Mo1 C4 C5 -22.0(4)
C11 Mo1 C4 C3 56.3(3)
C12 Mo1 C4 C3 137.1(3)
C5 Mo1 C4 C3 -117.2(4)
C2 Mo1 C4 C3 -37.9(3)
C1 Mo1 C4 C3 -79.4(3)
P1 Mo1 C4 C3 -139.2(3)
C11 Mo1 C4 C9 -65.4(6)
C12 Mo1 C4 C9 15.4(5)
C3 Mo1 C4 C9 -121.7(6)
C5 Mo1 C4 C9 121.2(6)
C2 Mo1 C4 C9 -159.5(6)
C1 Mo1 C4 C9 159.0(6)
P1 Mo1 C4 C9 99.2(5)
C3 C4 C5 C1 -0.7(5)
C9 C4 C5 C1 173.8(5)
Mo1 C4 C5 C1 -64.7(3)
C3 C4 C5 C10 -173.5(5)
C9 C4 C5 C10 1.0(8)
Mo1 C4 C5 C10 122.5(5)
C3 C4 C5 Mo1 64.0(3)
C9 C4 C5 Mo1 -121.5(5)
C2 C1 C5 C4 0.2(5)
C6 C1 C5 C4 -171.5(5)
Mo1 C1 C5 C4 64.1(3)
C2 C1 C5 C10 173.2(5)
C6 C1 C5 C10 1.4(8)
Mo1 C1 C5 C10 -123.0(5)
C2 C1 C5 Mo1 -63.9(3)
C6 C1 C5 Mo1 124.4(5)
C11 Mo1 C5 C4 -11.5(5)
C12 Mo1 C5 C4 78.7(3)
C3 Mo1 C5 C4 -36.9(3)
C2 Mo1 C5 C4 -78.2(3)
C1 Mo1 C5 C4 -115.6(4)
P1 Mo1 C5 C4 164.6(3)
C11 Mo1 C5 C1 104.1(4)
C12 Mo1 C5 C1 -165.7(3)
C4 Mo1 C5 C1 115.6(4)
C3 Mo1 C5 C1 78.7(3)
C2 Mo1 C5 C1 37.4(3)
P1 Mo1 C5 C1 -79.8(3)
C11 Mo1 C5 C10 -134.1(5)
C12 Mo1 C5 C10 -43.9(5)
C4 Mo1 C5 C10 -122.7(6)
C3 Mo1 C5 C10 -159.5(6)
C2 Mo1 C5 C10 159.2(6)
C1 Mo1 C5 C10 121.8(6)
P1 Mo1 C5 C10 42.0(5)
C15 N1 C13 C14 174.7(5)
P1 N1 C13 C14 21.8(6)
C16 N2 C14 C13 -167.8(5)
P1 N2 C14 C13 -16.5(6)
N1 C13 C14 N2 -3.2(6)
P1 O4 C17 O3 52.2(15)
P1 O3 C17 O4 -57.4(10)
